data_2014066
loop_
_publ_author_name
'Glidewell, Christopher'
'Low, John N.'
'Skakle, Janet M. S.'
'Wardell, James L.'

_publ_section_title
;
 Monoclinic pseudosymmetry in 2-phenoxybenzenesulfonamide, a triclinic
 structure having <i>Z</i>' = 4, and spontaneous resolution in
 monoclinic <i>N</i>-methyl-2-phenoxybenzenesulfonamide
;
_journal_issue 5
_journal_name_full 'Acta Crystallographica Section C'
_journal_page_first o364
_journal_page_last o367
_journal_paper_doi 10.1107/S010827010400719X
_journal_volume 60
_journal_year 2004
_chemical_formula_iupac 'C12 H11 N O3 S'
_chemical_formula_moiety 'C12 H11 N O3 S'
_chemical_formula_sum 'C12 H11 N O3 S'
_chemical_formula_weight 249.28
_chemical_name_systematic
;
2-Phenoxybenzenesulfonamide
;
_space_group_IT_number 2
_symmetry_cell_setting triclinic
_symmetry_space_group_name_Hall '-P 1'
_symmetry_space_group_name_H-M 'P -1'
_atom_sites_solution_hydrogens geom
_atom_sites_solution_primary direct
_atom_sites_solution_secondary difmap
_cell_angle_alpha 84.850(2)
_cell_angle_beta 88.951(2)
_cell_angle_gamma 87.607(2)
_cell_formula_units_Z 8
_cell_length_a 5.2539(2)
_cell_length_b 16.2090(8)
_cell_length_c 26.5417(9)
_cell_measurement_reflns_used 9651
_cell_measurement_temperature 120(2)
_cell_measurement_theta_max 27.40
_cell_measurement_theta_min 3.07
_cell_volume 2248.97(16)
_computing_cell_refinement 'DENZO-SMN (Otwinowski & Minor, 1997)'
_computing_data_collection 'KappaCCD Server Software (Nonius, 1997)'
_computing_data_reduction DENZO-SMN
_computing_molecular_graphics 'PLATON (Spek, 2003)'
_computing_publication_material 'SHELXL97 and PRPKAPPA (Ferguson, 1999)'
_computing_structure_refinement 'OSCAIL and SHELXL97 (Sheldrick, 1997)'
_computing_structure_solution 'OSCAIL (McArdle, 2003) and SHELXS97 (Sheldrick, 1997)'
_diffrn_ambient_temperature 120(2)
_diffrn_measured_fraction_theta_full 0.985
_diffrn_measured_fraction_theta_max 0.944
_diffrn_measurement_device_type 'Nonius KappaCCD area-detector'
_diffrn_measurement_method '\f scans, and \w scans with \k offsets'
_diffrn_radiation_monochromator graphite
_diffrn_radiation_source 'rotating anode'
_diffrn_radiation_type 'Mo K\a'
_diffrn_radiation_wavelength 0.71073
_diffrn_reflns_av_R_equivalents 0.0712
_diffrn_reflns_av_sigmaI/netI 0.1023
_diffrn_reflns_limit_h_max 6
_diffrn_reflns_limit_h_min -6
_diffrn_reflns_limit_k_max 20
_diffrn_reflns_limit_k_min -20
_diffrn_reflns_limit_l_max 33
_diffrn_reflns_limit_l_min -34
_diffrn_reflns_number 22883
_diffrn_reflns_theta_full 25.00
_diffrn_reflns_theta_max 27.40
_diffrn_reflns_theta_min 3.07
_diffrn_standards_decay_% negligible
_exptl_absorpt_coefficient_mu 0.282
_exptl_absorpt_correction_T_max 0.967
_exptl_absorpt_correction_T_min 0.926
_exptl_absorpt_correction_type multi-scan
_exptl_absorpt_process_details '(SORTAV; Blessing, 1995, 1997)'
_exptl_crystal_colour colourless
_exptl_crystal_density_diffrn 1.472
_exptl_crystal_density_meas ?
_exptl_crystal_density_method 'not measured'
_exptl_crystal_description block
_exptl_crystal_F_000 1040
_exptl_crystal_size_max 0.22
_exptl_crystal_size_mid 0.16
_exptl_crystal_size_min 0.12
_refine_diff_density_max 0.333
_refine_diff_density_min -0.636
_refine_ls_extinction_method none
_refine_ls_goodness_of_fit_ref 1.054
_refine_ls_hydrogen_treatment constr
_refine_ls_matrix_type full
_refine_ls_number_parameters 614
_refine_ls_number_reflns 9651
_refine_ls_number_restraints 0
_refine_ls_restrained_S_all 1.054
_refine_ls_R_factor_all 0.1446
_refine_ls_R_factor_gt 0.0655
_refine_ls_shift/su_max 0.001
_refine_ls_shift/su_mean 0.000
_refine_ls_structure_factor_coef Fsqd
_refine_ls_weighting_details 'w = 1/[\s^2^(Fo^2^)+(0.0812P)^2^+1.7227P] where P=(Fo^2^+2Fc^2^)/3'
_refine_ls_weighting_scheme calc
_refine_ls_wR_factor_gt 0.1753
_refine_ls_wR_factor_ref 0.2027
_reflns_number_gt 4912
_reflns_number_total 9651
_reflns_threshold_expression I>2\s(I)
_cod_data_source_file sk1716.cif
_cod_data_source_block I
_cod_depositor_comments
;
The following automatic conversions were performed:

'_exptl_crystal_density_meas' value 'not measured' was changed to '?'
- the value is perceived as not measured.

Automatic conversion script
Id: cif_fix_values 3008 2015-01-20 13:52:24Z robertas 
;
_cod_original_cell_volume 2248.98(16)
_cod_database_code 2014066

loop_
_symmetry_equiv_pos_as_xyz
'x, y, z'
'-x, -y, -z'

loop_
_atom_site_label
_atom_site_fract_x
_atom_site_fract_y
_atom_site_fract_z
_atom_site_U_iso_or_equiv
_atom_site_adp_type
_atom_site_calc_flag
_atom_site_refinement_flags
_atom_site_occupancy
_atom_site_disorder_assembly
_atom_site_disorder_group
_atom_site_type_symbol
S1A 0.9210(2) 0.51997(7) 0.82938(4) 0.0198(3) Uani d . 1 . . S
O11A 1.0634(6) 0.50443(18) 0.78422(11) 0.0251(7) Uani d . 1 . . O
O12A 1.0312(6) 0.49179(19) 0.87669(11) 0.0270(7) Uani d . 1 . . O
N1A 0.6529(7) 0.4766(2) 0.82568(13) 0.0226(8) Uani d . 1 . . N
C1A 0.8649(8) 0.6284(3) 0.82745(15) 0.0191(9) Uani d . 1 . . C
C2A 0.6866(8) 0.6621(3) 0.85996(15) 0.0213(10) Uani d . 1 . . C
C3A 0.6413(9) 0.7466(3) 0.85754(18) 0.0297(11) Uani d . 1 . . C
C4A 0.7776(9) 0.7977(3) 0.82392(18) 0.0308(12) Uani d . 1 . . C
C5A 0.9611(9) 0.7650(3) 0.79166(18) 0.0298(11) Uani d . 1 . . C
C6A 1.0011(9) 0.6801(3) 0.79349(16) 0.0241(10) Uani d . 1 . . C
O2A 0.5518(6) 0.60737(19) 0.89177(11) 0.0283(7) Uani d . 1 . . O
C21A 0.5289(8) 0.6196(3) 0.94330(16) 0.0222(10) Uani d . 1 . . C
C22A 0.7088(8) 0.6612(3) 0.96774(17) 0.0280(11) Uani d . 1 . . C
C23A 0.6791(10) 0.6672(3) 1.01920(18) 0.0363(12) Uani d . 1 . . C
C24A 0.4724(9) 0.6321(3) 1.04564(17) 0.0321(12) Uani d . 1 . . C
C25A 0.2981(9) 0.5914(3) 1.02017(17) 0.0301(11) Uani d . 1 . . C
C26A 0.3255(8) 0.5852(3) 0.96859(16) 0.0250(10) Uani d . 1 . . C
S1B 0.4192(2) 0.47590(7) 0.67480(4) 0.0197(3) Uani d . 1 . . S
O11B 0.5758(6) 0.45312(19) 0.71816(10) 0.0248(7) Uani d . 1 . . O
O12B 0.5083(6) 0.45230(19) 0.62674(11) 0.0269(7) Uani d . 1 . . O
N1B 0.1466(7) 0.4351(2) 0.68614(13) 0.0230(8) Uani d . 1 . . N
C1B 0.3736(8) 0.5853(3) 0.67105(14) 0.0179(9) Uani d . 1 . . C
C2B 0.1844(8) 0.6248(3) 0.64027(15) 0.0200(10) Uani d . 1 . . C
C3B 0.1474(9) 0.7098(3) 0.63852(16) 0.0251(10) Uani d . 1 . . C
C4B 0.3062(9) 0.7555(3) 0.66545(17) 0.0263(11) Uani d . 1 . . C
C5B 0.4992(9) 0.7165(3) 0.69449(17) 0.0275(11) Uani d . 1 . . C
C6B 0.5312(8) 0.6314(3) 0.69817(16) 0.0238(10) Uani d . 1 . . C
O2B 0.0314(6) 0.57638(18) 0.61448(10) 0.0240(7) Uani d . 1 . . O
C21B 0.0086(8) 0.6011(3) 0.56234(16) 0.0229(10) Uani d . 1 . . C
C22B -0.2019(8) 0.6484(3) 0.54527(17) 0.0280(11) Uani d . 1 . . C
C23B -0.2242(10) 0.6702(3) 0.49382(18) 0.0367(12) Uani d . 1 . . C
C24B -0.0384(9) 0.6447(3) 0.46043(17) 0.0318(12) Uani d . 1 . . C
C25B 0.1717(10) 0.5968(3) 0.47842(18) 0.0357(12) Uani d . 1 . . C
C26B 0.1940(9) 0.5752(3) 0.52960(17) 0.0308(11) Uani d . 1 . . C
S1C 0.4039(2) 0.01826(7) 0.82718(4) 0.0211(3) Uani d . 1 . . S
O11C 0.5445(6) 0.00351(19) 0.78144(11) 0.0267(7) Uani d . 1 . . O
O12C 0.5152(6) -0.01135(19) 0.87439(11) 0.0281(7) Uani d . 1 . . O
N1C 0.1336(7) -0.0237(2) 0.82357(13) 0.0239(9) Uani d . 1 . . N
C1C 0.3535(8) 0.1270(3) 0.82664(15) 0.0201(10) Uani d . 1 . . C
C2C 0.1739(8) 0.1599(3) 0.85987(15) 0.0208(10) Uani d . 1 . . C
C3C 0.1398(9) 0.2450(3) 0.85989(17) 0.0265(11) Uani d . 1 . . C
C4C 0.2879(9) 0.2962(3) 0.82792(18) 0.0286(11) Uani d . 1 . . C
C5C 0.4672(9) 0.2639(3) 0.79521(18) 0.0298(11) Uani d . 1 . . C
C6C 0.4982(9) 0.1789(3) 0.79464(16) 0.0264(11) Uani d . 1 . . C
O2C 0.0296(6) 0.10505(19) 0.88953(10) 0.0250(7) Uani d . 1 . . O
C21C 0.0092(8) 0.1174(3) 0.94146(16) 0.0209(10) Uani d . 1 . . C
C22C -0.1974(8) 0.1603(3) 0.95901(18) 0.0298(11) Uani d . 1 . . C
C23C -0.2170(9) 0.1705(3) 1.01029(18) 0.0348(12) Uani d . 1 . . C
C24C -0.0324(10) 0.1366(3) 1.04281(17) 0.0310(12) Uani d . 1 . . C
C25C 0.1738(9) 0.0930(3) 1.02408(18) 0.0338(12) Uani d . 1 . . C
C26C 0.1970(9) 0.0835(3) 0.97331(18) 0.0308(11) Uani d . 1 . . C
S1D -0.0949(2) -0.02297(7) 0.67248(4) 0.0189(3) Uani d . 1 . . S
O11D 0.0567(5) -0.04790(18) 0.71626(10) 0.0243(7) Uani d . 1 . . O
O12D -0.0043(6) -0.04732(19) 0.62480(10) 0.0266(7) Uani d . 1 . . O
N1D -0.3707(6) -0.0615(2) 0.68270(13) 0.0205(8) Uani d . 1 . . N
C1D -0.1313(8) 0.0865(3) 0.66906(15) 0.0180(9) Uani d . 1 . . C
C2D -0.3151(8) 0.1286(3) 0.63740(16) 0.0217(10) Uani d . 1 . . C
C3D -0.3519(8) 0.2129(3) 0.63762(17) 0.0282(11) Uani d . 1 . . C
C4D -0.1973(9) 0.2560(3) 0.66681(17) 0.0292(11) Uani d . 1 . . C
C5D -0.0105(8) 0.2159(3) 0.69662(17) 0.0258(11) Uani d . 1 . . C
C6D 0.0219(8) 0.1308(3) 0.69822(16) 0.0233(10) Uani d . 1 . . C
O2D -0.4625(6) 0.08193(19) 0.60998(11) 0.0260(7) Uani d . 1 . . O
C21D -0.4872(8) 0.1048(3) 0.55804(15) 0.0206(10) Uani d . 1 . . C
C22D -0.3120(9) 0.1500(3) 0.53022(17) 0.0279(11) Uani d . 1 . . C
C23D -0.3449(9) 0.1664(3) 0.47859(18) 0.0341(12) Uani d . 1 . . C
C24D -0.5506(9) 0.1358(3) 0.45535(17) 0.0307(12) Uani d . 1 . . C
C25D -0.7246(9) 0.0889(3) 0.48389(16) 0.0269(11) Uani d . 1 . . C
C26D -0.6950(8) 0.0738(3) 0.53546(16) 0.0250(10) Uani d . 1 . . C
H11A 0.5965 0.4820 0.7945 0.027 Uiso d R 1 . . H
H12A 0.5352 0.4894 0.8480 0.027 Uiso d R 1 . . H
H3A 0.5160 0.7696 0.8791 0.036 Uiso calc R 1 . . H
H4A 0.7466 0.8560 0.8226 0.037 Uiso calc R 1 . . H
H5A 1.0567 0.8007 0.7689 0.036 Uiso calc R 1 . . H
H6A 1.1228 0.6569 0.7713 0.029 Uiso calc R 1 . . H
H22A 0.8492 0.6849 0.9496 0.034 Uiso calc R 1 . . H
H23A 0.8003 0.6954 1.0367 0.044 Uiso calc R 1 . . H
H24A 0.4526 0.6363 1.0810 0.039 Uiso calc R 1 . . H
H25A 0.1573 0.5673 1.0380 0.036 Uiso calc R 1 . . H
H26A 0.2040 0.5572 0.9510 0.030 Uiso calc R 1 . . H
H12B 0.0480 0.4591 0.6622 0.028 Uiso d R 1 . . H
H11B 0.0928 0.4540 0.7147 0.028 Uiso d R 1 . . H
H3B 0.0137 0.7369 0.6190 0.030 Uiso calc R 1 . . H
H4B 0.2822 0.8141 0.6639 0.032 Uiso calc R 1 . . H
H5B 0.6102 0.7485 0.7120 0.033 Uiso calc R 1 . . H
H6B 0.6600 0.6044 0.7191 0.029 Uiso calc R 1 . . H
H22B -0.3292 0.6657 0.5684 0.034 Uiso calc R 1 . . H
H23B -0.3679 0.7029 0.4814 0.044 Uiso calc R 1 . . H
H24B -0.0544 0.6599 0.4252 0.038 Uiso calc R 1 . . H
H25B 0.2994 0.5790 0.4555 0.043 Uiso calc R 1 . . H
H26B 0.3373 0.5425 0.5421 0.037 Uiso calc R 1 . . H
H11C 0.0815 -0.0149 0.7922 0.029 Uiso d R 1 . . H
H12C 0.0414 -0.0217 0.8515 0.029 Uiso d R 1 . . H
H3C 0.0159 0.2680 0.8817 0.032 Uiso calc R 1 . . H
H4C 0.2663 0.3546 0.8284 0.034 Uiso calc R 1 . . H
H5C 0.5674 0.2998 0.7735 0.036 Uiso calc R 1 . . H
H6C 0.6193 0.1561 0.7722 0.032 Uiso calc R 1 . . H
H22C -0.3261 0.1829 0.9365 0.036 Uiso calc R 1 . . H
H23C -0.3586 0.2011 1.0230 0.042 Uiso calc R 1 . . H
H24C -0.0469 0.1431 1.0780 0.037 Uiso calc R 1 . . H
H25C 0.3013 0.0694 1.0465 0.041 Uiso calc R 1 . . H
H26C 0.3402 0.0539 0.9604 0.037 Uiso calc R 1 . . H
H12D -0.4542 -0.0373 0.6566 0.025 Uiso d R 1 . . H
H11D -0.4246 -0.0460 0.7121 0.025 Uiso d R 1 . . H
H3D -0.4824 0.2414 0.6179 0.034 Uiso calc R 1 . . H
H4D -0.2207 0.3145 0.6663 0.035 Uiso calc R 1 . . H
H5D 0.0956 0.2467 0.7160 0.031 Uiso calc R 1 . . H
H6D 0.1485 0.1026 0.7192 0.028 Uiso calc R 1 . . H
H22D -0.1691 0.1700 0.5461 0.033 Uiso calc R 1 . . H
H23D -0.2260 0.1989 0.4590 0.041 Uiso calc R 1 . . H
H24D -0.5722 0.1469 0.4199 0.037 Uiso calc R 1 . . H
H25D -0.8644 0.0672 0.4680 0.032 Uiso calc R 1 . . H
H26D -0.8154 0.0424 0.5553 0.030 Uiso calc R 1 . . H

loop_
_atom_site_aniso_label
_atom_site_aniso_U_11
_atom_site_aniso_U_22
_atom_site_aniso_U_33
_atom_site_aniso_U_12
_atom_site_aniso_U_13
_atom_site_aniso_U_23
S1A 0.0224(6) 0.0181(7) 0.0191(5) 0.0001(5) 0.0003(4) -0.0033(4)
O11A 0.0259(16) 0.0231(19) 0.0272(16) 0.0007(13) 0.0060(14) -0.0087(13)
O12A 0.0348(18) 0.0218(19) 0.0244(16) -0.0009(14) -0.0044(14) -0.0008(13)
N1A 0.026(2) 0.020(2) 0.0228(19) -0.0059(16) 0.0031(16) -0.0054(15)
C1A 0.020(2) 0.016(3) 0.021(2) -0.0022(18) -0.0015(18) -0.0040(18)
C2A 0.025(2) 0.017(3) 0.023(2) -0.0045(19) 0.0037(19) -0.0063(18)
C3A 0.029(3) 0.021(3) 0.040(3) 0.004(2) 0.004(2) -0.009(2)
C4A 0.037(3) 0.013(3) 0.043(3) 0.002(2) -0.007(2) -0.006(2)
C5A 0.037(3) 0.020(3) 0.032(3) -0.008(2) 0.002(2) -0.001(2)
C6A 0.025(2) 0.024(3) 0.023(2) -0.001(2) 0.0021(19) -0.0057(19)
O2A 0.0341(18) 0.027(2) 0.0256(16) -0.0082(15) 0.0125(14) -0.0113(14)
C21A 0.022(2) 0.018(3) 0.027(2) 0.0066(19) 0.0054(19) -0.0072(18)
C22A 0.018(2) 0.030(3) 0.036(3) 0.000(2) 0.003(2) -0.007(2)
C23A 0.040(3) 0.036(3) 0.034(3) 0.001(2) -0.007(2) -0.009(2)
C24A 0.039(3) 0.033(3) 0.024(2) 0.010(2) -0.004(2) -0.002(2)
C25A 0.031(3) 0.027(3) 0.031(3) 0.004(2) 0.008(2) 0.000(2)
C26A 0.022(2) 0.025(3) 0.027(2) 0.0036(19) 0.0016(19) -0.0049(19)
S1B 0.0210(6) 0.0169(7) 0.0214(6) 0.0013(5) 0.0015(5) -0.0036(4)
O11B 0.0250(16) 0.0243(19) 0.0249(16) 0.0043(13) -0.0016(14) -0.0036(13)
O12B 0.0297(17) 0.026(2) 0.0253(16) 0.0045(14) 0.0087(14) -0.0063(13)
N1B 0.026(2) 0.018(2) 0.0254(19) -0.0020(16) 0.0032(16) -0.0035(15)
C1B 0.019(2) 0.020(3) 0.015(2) 0.0021(18) 0.0055(17) -0.0006(17)
C2B 0.018(2) 0.023(3) 0.019(2) -0.0031(18) 0.0043(18) -0.0036(18)
C3B 0.029(2) 0.018(3) 0.027(2) 0.002(2) 0.005(2) -0.0003(19)
C4B 0.031(3) 0.016(3) 0.032(2) -0.003(2) 0.010(2) -0.0048(19)
C5B 0.029(3) 0.023(3) 0.031(2) -0.010(2) 0.004(2) -0.005(2)
C6B 0.021(2) 0.026(3) 0.025(2) -0.002(2) -0.0014(19) -0.0056(19)
O2B 0.0261(16) 0.0237(19) 0.0220(15) -0.0056(13) -0.0020(13) 0.0015(12)
C21B 0.023(2) 0.019(3) 0.027(2) -0.0074(19) -0.005(2) 0.0001(18)
C22B 0.023(2) 0.032(3) 0.029(2) 0.003(2) 0.001(2) -0.003(2)
C23B 0.035(3) 0.042(3) 0.032(3) 0.004(2) -0.004(2) 0.001(2)
C24B 0.041(3) 0.035(3) 0.021(2) -0.012(2) -0.003(2) 0.001(2)
C25B 0.034(3) 0.042(4) 0.032(3) -0.002(2) 0.008(2) -0.012(2)
C26B 0.022(2) 0.036(3) 0.035(3) 0.002(2) 0.000(2) -0.007(2)
S1C 0.0225(6) 0.0202(7) 0.0209(5) 0.0017(5) -0.0019(5) -0.0035(4)
O11C 0.0292(17) 0.026(2) 0.0259(16) -0.0003(14) 0.0059(14) -0.0081(13)
O12C 0.0336(18) 0.024(2) 0.0268(16) 0.0064(14) -0.0086(14) -0.0016(13)
N1C 0.030(2) 0.021(2) 0.0208(18) -0.0054(17) -0.0014(16) -0.0031(15)
C1C 0.020(2) 0.018(3) 0.022(2) -0.0008(18) -0.0035(19) -0.0024(18)
C2C 0.022(2) 0.019(3) 0.021(2) -0.0027(19) -0.0030(19) -0.0051(18)
C3C 0.028(3) 0.024(3) 0.029(2) 0.003(2) -0.004(2) -0.009(2)
C4C 0.030(3) 0.019(3) 0.037(3) 0.003(2) -0.004(2) -0.005(2)
C5C 0.032(3) 0.024(3) 0.033(3) -0.008(2) 0.002(2) 0.000(2)
C6C 0.027(2) 0.028(3) 0.025(2) -0.003(2) 0.001(2) -0.003(2)
O2C 0.0309(18) 0.024(2) 0.0217(15) -0.0065(14) 0.0045(14) -0.0063(13)
C21C 0.020(2) 0.020(3) 0.023(2) -0.0090(19) 0.0009(19) -0.0036(18)
C22C 0.020(2) 0.037(3) 0.033(3) 0.001(2) -0.001(2) -0.003(2)
C23C 0.030(3) 0.040(3) 0.035(3) 0.002(2) 0.009(2) -0.008(2)
C24C 0.044(3) 0.027(3) 0.023(2) -0.009(2) 0.000(2) -0.003(2)
C25C 0.030(3) 0.040(3) 0.030(3) 0.003(2) -0.007(2) 0.001(2)
C26C 0.031(3) 0.024(3) 0.038(3) 0.003(2) 0.000(2) -0.005(2)
S1D 0.0193(5) 0.0182(7) 0.0191(5) 0.0000(4) 0.0006(4) -0.0016(4)
O11D 0.0259(16) 0.0235(19) 0.0233(16) 0.0026(13) -0.0040(13) -0.0023(13)
O12D 0.0331(18) 0.025(2) 0.0224(16) -0.0007(14) 0.0068(14) -0.0064(13)
N1D 0.0196(19) 0.018(2) 0.0242(18) -0.0027(15) 0.0038(15) -0.0012(15)
C1D 0.020(2) 0.015(3) 0.019(2) 0.0003(17) 0.0007(18) -0.0005(17)
C2D 0.019(2) 0.021(3) 0.025(2) -0.0022(19) -0.0032(19) 0.0028(18)
C3D 0.022(2) 0.027(3) 0.035(3) 0.005(2) -0.002(2) 0.003(2)
C4D 0.038(3) 0.016(3) 0.033(3) -0.002(2) 0.009(2) -0.003(2)
C5D 0.022(2) 0.022(3) 0.035(3) -0.006(2) 0.001(2) -0.009(2)
C6D 0.018(2) 0.028(3) 0.024(2) -0.0030(19) 0.0009(19) -0.0018(19)
O2D 0.0297(17) 0.0233(19) 0.0249(16) -0.0060(14) -0.0084(14) 0.0021(13)
C21D 0.023(2) 0.016(3) 0.022(2) 0.0049(18) -0.0037(19) 0.0006(17)
C22D 0.022(2) 0.032(3) 0.030(2) -0.001(2) -0.002(2) -0.001(2)
C23D 0.027(3) 0.038(3) 0.036(3) 0.002(2) 0.007(2) 0.002(2)
C24D 0.040(3) 0.033(3) 0.018(2) 0.008(2) 0.002(2) 0.0006(19)
C25D 0.026(2) 0.029(3) 0.026(2) 0.006(2) -0.008(2) -0.0075(19)
C26D 0.023(2) 0.025(3) 0.027(2) -0.0001(19) -0.0019(19) -0.0016(19)

loop_
_atom_type_symbol
_atom_type_description
_atom_type_scat_dispersion_real
_atom_type_scat_dispersion_imag
_atom_type_scat_source
C C 0.0033 0.0016 'International Tables Vol C Tables 4.2.6.8 and 6.1.1.4'
H H 0.0000 0.0000 'International Tables Vol C Tables 4.2.6.8 and 6.1.1.4'
N N 0.0061 0.0033 'International Tables Vol C Tables 4.2.6.8 and 6.1.1.4'
O O 0.0106 0.0060 'International Tables Vol C Tables 4.2.6.8 and 6.1.1.4'
S S 0.1246 0.1234 'International Tables Vol C Tables 4.2.6.8 and 6.1.1.4'

loop_
_geom_angle_atom_site_label_1
_geom_angle_atom_site_label_2
_geom_angle_atom_site_label_3
_geom_angle
_geom_angle_publ_flag
O12A S1A O11A 117.79(19) no
O12A S1A N1A 108.24(19) no
O11A S1A N1A 106.54(19) no
O12A S1A C1A 108.49(19) no
O11A S1A C1A 106.62(19) no
N1A S1A C1A 108.9(2) no
S1A N1A H11A 111.3 no
S1A N1A H12A 115.9 no
H11A N1A H12A 112.7 no
C6A C1A C2A 119.9(4) no
C6A C1A S1A 119.6(3) no
C2A C1A S1A 120.5(3) no
C3A C2A O2A 122.8(4) no
C3A C2A C1A 120.0(4) no
O2A C2A C1A 117.1(4) no
C4A C3A C2A 119.9(4) no
C4A C3A H3A 120.1 no
C2A C3A H3A 120.1 no
C3A C4A C5A 120.9(4) no
C3A C4A H4A 119.6 no
C5A C4A H4A 119.6 no
C6A C5A C4A 118.9(4) no
C6A C5A H5A 120.6 no
C4A C5A H5A 120.6 no
C5A C6A C1A 120.4(4) no
C5A C6A H6A 119.8 no
C1A C6A H6A 119.8 no
C2A O2A C21A 119.4(3) no
C26A C21A C22A 121.8(4) no
C26A C21A O2A 116.3(4) no
C22A C21A O2A 121.9(4) no
C23A C22A C21A 118.4(5) no
C23A C22A H22A 120.8 no
C21A C22A H22A 120.8 no
C22A C23A C24A 120.5(5) no
C22A C23A H23A 119.8 no
C24A C23A H23A 119.8 no
C25A C24A C23A 119.5(4) no
C25A C24A H24A 120.3 no
C23A C24A H24A 120.3 no
C24A C25A C26A 120.6(5) no
C24A C25A H25A 119.7 no
C26A C25A H25A 119.7 no
C21A C26A C25A 119.3(4) no
C21A C26A H26A 120.4 no
C25A C26A H26A 120.4 no
O12B S1B O11B 118.08(18) no
O12B S1B N1B 107.42(19) no
O11B S1B N1B 107.34(19) no
O12B S1B C1B 108.86(18) no
O11B S1B C1B 106.42(18) no
N1B S1B C1B 108.40(19) no
S1B N1B H11B 104.8 no
S1B N1B H12B 104.2 no
H11B N1B H12B 106.7 no
C6B C1B C2B 120.4(4) no
C6B C1B S1B 119.4(3) no
C2B C1B S1B 120.1(3) no
O2B C2B C3B 122.1(4) no
O2B C2B C1B 118.2(4) no
C3B C2B C1B 119.6(4) no
C2B C3B C4B 119.7(4) no
C2B C3B H3B 120.1 no
C4B C3B H3B 120.1 no
C5B C4B C3B 120.5(4) no
C5B C4B H4B 119.7 no
C3B C4B H4B 119.7 no
C6B C5B C4B 120.2(4) no
C6B C5B H5B 119.9 no
C4B C5B H5B 119.9 no
C5B C6B C1B 119.5(4) no
C5B C6B H6B 120.3 no
C1B C6B H6B 120.3 no
C2B O2B C21B 114.7(3) no
C26B C21B C22B 121.5(4) no
C26B C21B O2B 118.9(4) no
C22B C21B O2B 119.6(4) no
C21B C22B C23B 118.8(4) no
C21B C22B H22B 120.6 no
C23B C22B H22B 120.6 no
C24B C23B C22B 120.3(4) no
C24B C23B H23B 119.8 no
C22B C23B H23B 119.8 no
C23B C24B C25B 120.0(4) no
C23B C24B H24B 120.0 no
C25B C24B H24B 120.0 no
C26B C25B C24B 119.7(5) no
C26B C25B H25B 120.1 no
C24B C25B H25B 120.1 no
C21B C26B C25B 119.7(4) no
C21B C26B H26B 120.1 no
C25B C26B H26B 120.1 no
O12C S1C O11C 117.95(19) no
O12C S1C N1C 108.2(2) no
O11C S1C N1C 106.81(19) no
O12C S1C C1C 107.93(19) no
O11C S1C C1C 106.6(2) no
N1C S1C C1C 109.1(2) no
S1C N1C H11C 108.3 no
S1C N1C H12C 112.5 no
H11C N1C H12C 127.7 no
C6C C1C C2C 120.5(4) no
C6C C1C S1C 119.6(4) no
C2C C1C S1C 119.9(3) no
O2C C2C C3C 122.8(4) no
O2C C2C C1C 117.7(4) no
C3C C2C C1C 119.4(4) no
C2C C3C C4C 119.5(4) no
C2C C3C H3C 120.3 no
C4C C3C H3C 120.3 no
C3C C4C C5C 121.3(5) no
C3C C4C H4C 119.4 no
C5C C4C H4C 119.4 no
C6C C5C C4C 119.2(4) no
C6C C5C H5C 120.4 no
C4C C5C H5C 120.4 no
C1C C6C C5C 120.2(4) no
C1C C6C H6C 119.9 no
C5C C6C H6C 119.9 no
C2C O2C C21C 116.6(3) no
C22C C21C C26C 121.7(4) no
C22C C21C O2C 119.6(4) no
C26C C21C O2C 118.6(4) no
C21C C22C C23C 118.9(4) no
C21C C22C H22C 120.5 no
C23C C22C H22C 120.5 no
C24C C23C C22C 120.3(5) no
C24C C23C H23C 119.9 no
C22C C23C H23C 119.9 no
C23C C24C C25C 119.6(4) no
C23C C24C H24C 120.2 no
C25C C24C H24C 120.2 no
C26C C25C C24C 120.7(4) no
C26C C25C H25C 119.7 no
C24C C25C H25C 119.7 no
C25C C26C C21C 118.8(5) no
C25C C26C H26C 120.6 no
C21C C26C H26C 120.6 no
O12D S1D O11D 117.78(19) no
O12D S1D N1D 107.15(19) no
O11D S1D N1D 107.19(18) no
O12D S1D C1D 109.24(19) no
O11D S1D C1D 106.64(18) no
N1D S1D C1D 108.56(19) no
S1D N1D H11D 106.3 no
S1D N1D H12D 100.4 no
H11D N1D H12D 114.3 no
C6D C1D C2D 120.0(4) no
C6D C1D S1D 119.6(3) no
C2D C1D S1D 120.4(3) no
O2D C2D C3D 122.7(4) no
O2D C2D C1D 117.6(4) no
C3D C2D C1D 119.6(4) no
C2D C3D C4D 119.5(4) no
C2D C3D H3D 120.2 no
C4D C3D H3D 120.2 no
C5D C4D C3D 121.4(4) no
C5D C4D H4D 119.3 no
C3D C4D H4D 119.3 no
C4D C5D C6D 119.6(4) no
C4D C5D H5D 120.2 no
C6D C5D H5D 120.2 no
C5D C6D C1D 119.8(4) no
C5D C6D H6D 120.1 no
C1D C6D H6D 120.1 no
C2D O2D C21D 118.2(3) no
C22D C21D C26D 121.3(4) no
C22D C21D O2D 123.0(4) no
C26D C21D O2D 115.5(4) no
C21D C22D C23D 119.2(4) no
C21D C22D H22D 120.4 no
C23D C22D H22D 120.4 no
C22D C23D C24D 120.3(5) no
C22D C23D H23D 119.9 no
C24D C23D H23D 119.9 no
C25D C24D C23D 119.9(4) no
C25D C24D H24D 120.1 no
C23D C24D H24D 120.1 no
C26D C25D C24D 120.0(4) no
C26D C25D H25D 120.0 no
C24D C25D H25D 120.0 no
C25D C26D C21D 119.3(4) no
C25D C26D H26D 120.4 no
C21D C26D H26D 120.4 no

loop_
_geom_bond_atom_site_label_1
_geom_bond_atom_site_label_2
_geom_bond_site_symmetry_2
_geom_bond_distance
_geom_bond_publ_flag
S1A O12A . 1.422(3) no
S1A O11A . 1.437(3) no
S1A N1A . 1.609(4) no
S1A C1A . 1.767(4) no
N1A H11A . 0.88 no
N1A H12A . 0.88 no
C1A C6A . 1.384(6) no
C1A C2A . 1.390(6) no
C2A C3A . 1.376(6) no
C2A O2A . 1.378(5) no
C3A C4A . 1.374(7) no
C3A H3A . 0.95 no
C4A C5A . 1.397(7) no
C4A H4A . 0.95 no
C5A C6A . 1.381(6) no
C5A H5A . 0.95 no
C6A H6A . 0.95 no
O2A C21A . 1.402(5) no
C21A C26A . 1.364(6) no
C21A C22A . 1.387(6) no
C22A C23A . 1.384(7) no
C22A H22A . 0.95 no
C23A C24A . 1.396(7) no
C23A H23A . 0.95 no
C24A C25A . 1.372(7) no
C24A H24A . 0.95 no
C25A C26A . 1.386(6) no
C25A H25A . 0.95 no
C26A H26A . 0.95 no
S1B O12B . 1.429(3) no
S1B O11B . 1.439(3) no
S1B N1B . 1.614(4) no
S1B C1B . 1.774(4) no
N1B H11B . 0.88 no
N1B H12B . 0.88 no
C1B C6B . 1.389(6) no
C1B C2B . 1.396(6) no
C2B O2B . 1.378(5) no
C2B C3B . 1.380(6) no
C3B C4B . 1.387(6) no
C3B H3B . 0.95 no
C4B C5B . 1.382(7) no
C4B H4B . 0.95 no
C5B C6B . 1.378(6) no
C5B H5B . 0.95 no
C6B H6B . 0.95 no
O2B C21B . 1.412(5) no
C21B C26B . 1.371(6) no
C21B C22B . 1.379(6) no
C22B C23B . 1.386(7) no
C22B H22B . 0.95 no
C23B C24B . 1.382(7) no
C23B H23B . 0.95 no
C24B C25B . 1.389(7) no
C24B H24B . 0.95 no
C25B C26B . 1.378(7) no
C25B H25B . 0.95 no
C26B H26B . 0.95 no
S1C O12C . 1.428(3) no
S1C O11C . 1.443(3) no
S1C N1C . 1.608(4) no
S1C C1C . 1.770(5) no
N1C H11C . 0.88 no
N1C H12C . 0.88 no
C1C C6C . 1.381(6) no
C1C C2C . 1.402(6) no
C2C O2C . 1.376(5) no
C2C C3C . 1.384(6) no
C3C C4C . 1.385(7) no
C3C H3C . 0.95 no
C4C C5C . 1.388(7) no
C4C H4C . 0.95 no
C5C C6C . 1.382(6) no
C5C H5C . 0.95 no
C6C H6C . 0.95 no
O2C C21C . 1.412(5) no
C21C C22C . 1.362(6) no
C21C C26C . 1.376(6) no
C22C C23C . 1.387(7) no
C22C H22C . 0.95 no
C23C C24C . 1.375(7) no
C23C H23C . 0.95 no
C24C C25C . 1.378(7) no
C24C H24C . 0.95 no
C25C C26C . 1.373(7) no
C25C H25C . 0.95 no
C26C H26C . 0.95 no
S1D O12D . 1.427(3) no
S1D O11D . 1.439(3) no
S1D N1D . 1.611(3) no
S1D C1D . 1.770(4) no
N1D H11D . 0.88 no
N1D H12D . 0.88 no
C1D C6D . 1.391(6) no
C1D C2D . 1.406(6) no
C2D O2D . 1.367(5) no
C2D C3D . 1.373(6) no
C3D C4D . 1.384(6) no
C3D H3D . 0.95 no
C4D C5D . 1.376(6) no
C4D H4D . 0.95 no
C5D C6D . 1.381(6) no
C5D H5D . 0.95 no
C6D H6D . 0.95 no
O2D C21D . 1.402(5) no
C21D C22D . 1.365(6) no
C21D C26D . 1.389(6) no
C22D C23D . 1.385(7) no
C22D H22D . 0.95 no
C23D C24D . 1.386(7) no
C23D H23D . 0.95 no
C24D C25D . 1.384(7) no
C24D H24D . 0.95 no
C25D C26D . 1.379(6) no
C25D H25D . 0.95 no
C26D H26D . 0.95 no

loop_
_geom_hbond_atom_site_label_D
_geom_hbond_atom_site_label_H
_geom_hbond_atom_site_label_A
_geom_hbond_site_symmetry_A
_geom_hbond_distance_DH
_geom_hbond_distance_HA
_geom_hbond_distance_DA
_geom_hbond_angle_DHA
_geom_hbond_publ_flag
N1A H12A O2A . 0.88 2.33 2.897(5) 122 y
N1B H12B O2B . 0.88 2.19 2.894(4) 137 y
N1C H12C O2C . 0.88 2.37 2.871(4) 117 y
N1D H12D O2D . 0.88 2.20 2.915(4) 138 y
N1A H11A O11B . 0.88 2.13 2.950(4) 156 y
N1B H11B O11A 1_455 0.88 2.08 2.945(4) 165 y
N1C H11C O11D . 0.88 2.14 2.947(4) 153 y
N1D H11D O11C 1_455 0.88 2.07 2.931(4) 165 y
C25B H25B O12B 2_666 0.95 2.47 3.371(6) 157 y
C25C H25C O12C 2_657 0.95 2.42 3.320(6) 158 y
C26A H26A O12A 1_455 0.95 2.52 3.410(5) 156 y
C26D H26D O12D 1_455 0.95 2.46 3.378(5) 161 y

loop_
_cod_related_entry_id
_cod_related_entry_database
_cod_related_entry_code
1 ChemSpider 13214694
